data_2020059
loop_
_publ_author_name
'Titi, Hatem M.'
'Goldberg, Israel'

_publ_section_title
;
 Diamondoid framework solid with Sn(OCH~3~)~2~--tetrapyridylporphyrin
 linkers, Cu^I^ nodes and [Cu^I^Cl~2~]^{-^} counter-ions
;
_journal_coeditor_code YO3011
_journal_issue 8
_journal_name_full 'Acta Crystallographica Section C'
_journal_page_first
;
;
_journal_paper_doi 10.1107/S2053229615013327
_journal_volume 71
_journal_year 2015
_chemical_formula_iupac '[Cu Sn (C40 H24 N8) (C1 H3 O1)2] [Cu Cl2]'
_chemical_formula_moiety 'C42 H30 Cu N8 O2 Sn +, Cl2 Cu -'
_chemical_formula_sum 'C42 H30 Cl2 Cu2 N8 O2 Sn'
_chemical_formula_weight 995.41
_chemical_name_systematic
;Poly[]bis(methanolato-\k<i>O</i>)[\m~5~-5,10,15,20-tetrakis(pyridin-4-yl)porphyrin-\k^8^1\k<i>N</i>^5^:1'\k<i>N</i>^10^:1''\k<i>N</i>^15^:1'''\k<i>N</i>^20^:2\k^4^<i>N</i>^21^,<i>N</i>^22^,<i>N</i>^23^,<i>N</i>^24^]copper(I)tin(II)]
dichloridocuprate(I)],
;
_space_group_crystal_system monoclinic
_space_group_IT_number 14
_space_group_name_Hall '-P 2yn'
_space_group_name_H-M_alt 'P 1 21/n 1'
_symmetry_space_group_name_Hall '-P 2yn'
_symmetry_space_group_name_H-M 'P 1 21/n 1'
_atom_sites_solution_hydrogens geom
_atom_sites_solution_primary direct
_atom_sites_solution_secondary difmap
_audit_creation_method SHELXL
_cell_angle_alpha 90
_cell_angle_beta 93.2770(10)
_cell_angle_gamma 90
_cell_formula_units_Z 4
_cell_length_a 10.3340(2)
_cell_length_b 15.9714(4)
_cell_length_c 25.3074(7)
_cell_measurement_reflns_used 6950
_cell_measurement_temperature 110(2)
_cell_measurement_theta_max 26.37
_cell_measurement_theta_min 2.06
_cell_volume 4170.12(18)
_computing_cell_refinement
;
Saint, Bruker-AXS (Bruker, 2008)
;
_computing_data_collection
;
Apex2, Bruker-AXS (Bruker, 2008)
;
_computing_data_reduction
;
Saint, Bruker-AXS (Bruker, 2008)
;
_computing_molecular_graphics
;
MERCURY, Crystal Structure Visualization Software (Macrae <i>et al.</i>,
2006)
;
_computing_publication_material
;
SHELXL-2014/7 (Sheldrick, 2015b)
;
_computing_structure_refinement
;
SHELXL-2014/7 (Sheldrick, 2015b)
;
_computing_structure_solution
;
SHELXTL-2014 (Sheldrick, 2015a)
;
_diffrn_ambient_temperature 110(2)
_diffrn_detector_area_resol_mean 1.75
_diffrn_measured_fraction_theta_full 0.999
_diffrn_measured_fraction_theta_max 0.999
_diffrn_measurement_device_type 'ApexDuo, Bruker-AXS'
_diffrn_measurement_method '1 deg. \f and \w scans'
_diffrn_radiation_type MoK\a
_diffrn_radiation_wavelength 0.71073
_diffrn_reflns_av_R_equivalents 0.0340
_diffrn_reflns_limit_h_max 12
_diffrn_reflns_limit_h_min -12
_diffrn_reflns_limit_k_max 19
_diffrn_reflns_limit_k_min -19
_diffrn_reflns_limit_l_max 31
_diffrn_reflns_limit_l_min -22
_diffrn_reflns_number 35433
_diffrn_reflns_theta_full 25.242
_diffrn_reflns_theta_max 26.372
_diffrn_reflns_theta_min 2.055
_exptl_absorpt_coefficient_mu 1.779
_exptl_absorpt_correction_T_max 0.842
_exptl_absorpt_correction_T_min 0.776
_exptl_absorpt_correction_type multi-scan
_exptl_absorpt_process_details
;
Sadabs, Bruker-AXS (Bruker, 2001)
;
_exptl_crystal_colour red
_exptl_crystal_density_diffrn 1.585
_exptl_crystal_description plate
_exptl_crystal_F_000 1984
_exptl_crystal_size_max 0.150
_exptl_crystal_size_mid 0.150
_exptl_crystal_size_min 0.100
_platon_squeeze_details
;
 A mixture of the water+methanol crystallization solvent.
;
_refine_diff_density_max 3.041
_refine_diff_density_min -2.054
_refine_ls_extinction_method none
_refine_ls_goodness_of_fit_ref 1.039
_refine_ls_hydrogen_treatment constr
_refine_ls_matrix_type full
_refine_ls_number_parameters 519
_refine_ls_number_reflns 8510
_refine_ls_number_restraints 0
_refine_ls_restrained_S_all 1.039
_refine_ls_R_factor_all 0.0619
_refine_ls_R_factor_gt 0.0499
_refine_ls_shift/su_max 0.001
_refine_ls_shift/su_mean 0.000
_refine_ls_structure_factor_coef Fsqd
_refine_ls_weighting_details 'w=1/[\s^2^(Fo^2^)+(0.0567P)^2^+27.5733P] where P=(Fo^2^+2Fc^2^)/3'
_refine_ls_weighting_scheme calc
_refine_ls_wR_factor_gt 0.1304
_refine_ls_wR_factor_ref 0.1353
_reflns_number_gt 6906
_reflns_number_total 8510
_reflns_threshold_expression 'I > 2\s(I)'
_cod_data_source_file yo3011sup1.cf
_cod_data_source_block I
_cod_database_code 2020059
_shelx_space_group_comment
;
The symmetry employed for this shelxl refinement is uniquely defined
by the following loop, which should always be used as a source of
symmetry information in preference to the above space-group names.
They are only intended as comments.
;
_shelx_estimated_absorpt_t_min 0.776
_shelx_estimated_absorpt_t_max 0.842

loop_
_space_group_symop_operation_xyz
'x, y, z'
'-x+1/2, y+1/2, -z+1/2'
'-x, -y, -z'
'x-1/2, -y-1/2, z-1/2'

loop_
_atom_site_type_symbol
_atom_site_label
_atom_site_fract_x
_atom_site_fract_y
_atom_site_fract_z
_atom_site_U_iso_or_equiv
_atom_site_adp_type
_atom_site_calc_flag
_atom_site_occupancy
Sn Sn1 0.0000 0.0000 0.0000 0.01109(11) Uani d 1
Sn Sn2 1.5000 0.5000 0.0000 0.01409(12) Uani d 1
Cu Cu1 0.76038(5) 0.21429(4) -0.16676(2) 0.01493(14) Uani d 1
O O1 -0.0967(3) 0.1038(2) -0.02501(15) 0.0219(8) Uani d 1
C C2 -0.1309(7) 0.1677(4) 0.0074(3) 0.0423(17) Uani d 1
H H2A -0.1933 0.1470 0.0321 0.063 Uiso calc 1
H H2B -0.1703 0.2131 -0.0140 0.063 Uiso calc 1
H H2C -0.0535 0.1887 0.0274 0.063 Uiso calc 1
N N3 0.0688(4) -0.0097(2) -0.07638(16) 0.0140(8) Uani d 1
N N4 0.1649(4) 0.0710(2) 0.02472(16) 0.0137(8) Uani d 1
C C5 0.0101(5) -0.0534(3) -0.11793(19) 0.0154(10) Uani d 1
C C6 0.0895(5) -0.0449(3) -0.1626(2) 0.0224(11) Uani d 1
H H6 0.0720 -0.0683 -0.1968 0.027 Uiso calc 1
C C7 0.1937(5) 0.0025(3) -0.1472(2) 0.0224(11) Uani d 1
H H7 0.2622 0.0183 -0.1686 0.027 Uiso calc 1
C C8 0.1817(4) 0.0248(3) -0.09234(19) 0.0152(10) Uani d 1
C C9 0.2706(4) 0.0718(3) -0.06015(19) 0.0138(9) Uani d 1
C C10 0.2613(4) 0.0938(3) -0.00687(19) 0.0138(9) Uani d 1
C C11 0.3497(5) 0.1477(3) 0.0242(2) 0.0180(10) Uani d 1
H H11 0.4263 0.1728 0.0123 0.022 Uiso calc 1
C C12 0.3042(5) 0.1559(3) 0.0724(2) 0.0174(10) Uani d 1
H H12 0.3426 0.1878 0.1009 0.021 Uiso calc 1
C C13 0.1865(4) 0.1075(3) 0.07346(19) 0.0136(9) Uani d 1
C C14 -0.1063(5) -0.0990(3) -0.11650(19) 0.0153(10) Uani d 1
C C15 -0.1458(4) -0.1453(3) -0.16624(19) 0.0144(9) Uani d 1
C C16 -0.2599(5) -0.1255(3) -0.19579(19) 0.0170(10) Uani d 1
H H16 -0.3186 -0.0854 -0.1832 0.020 Uiso calc 1
C C17 -0.2858(5) -0.1654(3) -0.2437(2) 0.0173(10) Uani d 1
H H17 -0.3623 -0.1504 -0.2640 0.021 Uiso calc 1
N N18 -0.2089(4) -0.2242(3) -0.26299(16) 0.0172(9) Uani d 1
C C19 -0.1023(5) -0.2465(3) -0.2324(2) 0.0198(11) Uani d 1
H H19 -0.0489 -0.2901 -0.2444 0.024 Uiso calc 1
C C20 -0.0681(5) -0.2087(3) -0.1846(2) 0.0210(11) Uani d 1
H H20 0.0077 -0.2258 -0.1645 0.025 Uiso calc 1
C C21 0.3874(4) 0.1034(3) -0.08650(19) 0.0133(9) Uani d 1
C C22 0.5112(5) 0.0731(3) -0.0732(2) 0.0186(10) Uani d 1
H H22 0.5232 0.0299 -0.0476 0.022 Uiso calc 1
C C23 0.6168(5) 0.1058(3) -0.0974(2) 0.0190(10) Uani d 1
H H23 0.7005 0.0842 -0.0877 0.023 Uiso calc 1
N N24 0.6058(4) 0.1672(2) -0.13399(15) 0.0140(8) Uani d 1
C C25 0.4862(5) 0.1953(3) -0.1468(2) 0.0181(10) Uani d 1
H H25 0.4764 0.2381 -0.1728 0.022 Uiso calc 1
C C26 0.3765(4) 0.1660(3) -0.12460(19) 0.0169(10) Uani d 1
H H26 0.2940 0.1885 -0.1352 0.020 Uiso calc 1
N N27 0.8937(4) 0.2770(2) -0.12257(17) 0.0166(8) Uani d 1
C C28 0.9949(5) 0.2358(3) -0.1009(2) 0.0181(10) Uani d 1
H H28 0.9969 0.1766 -0.1043 0.022 Uiso calc 1
C C29 1.0978(5) 0.2753(3) -0.0737(2) 0.0203(11) Uani d 1
H H29 1.1677 0.2432 -0.0584 0.024 Uiso calc 1
C C30 1.0984(5) 0.3614(3) -0.06900(19) 0.0164(10) Uani d 1
C C31 0.9911(6) 0.4046(3) -0.0898(3) 0.0317(14) Uani d 1
H H31 0.9862 0.4638 -0.0864 0.038 Uiso calc 1
C C32 0.8908(5) 0.3603(3) -0.1155(3) 0.0298(14) Uani d 1
H H32 0.8165 0.3903 -0.1288 0.036 Uiso calc 1
C C33 1.2164(5) 0.4058(3) -0.0462(2) 0.0180(10) Uani d 1
C C34 1.2377(5) 0.4066(3) 0.0086(2) 0.0170(10) Uani d 1
C C35 1.1560(5) 0.3705(3) 0.0466(2) 0.0209(11) Uani d 1
H H35 1.0752 0.3435 0.0389 0.025 Uiso calc 1
C C36 1.2148(5) 0.3820(3) 0.0956(2) 0.0200(11) Uani d 1
H H36 1.1833 0.3635 0.1282 0.024 Uiso calc 1
C C37 1.3338(5) 0.4273(3) 0.0891(2) 0.0166(10) Uani d 1
C C38 1.4244(5) 0.4532(3) 0.1294(2) 0.0193(10) Uani d 1
C C39 1.5413(5) 0.4973(3) 0.1226(2) 0.0203(11) Uani d 1
C C40 1.6274(6) 0.5300(4) 0.1640(2) 0.0302(13) Uani d 1
H H40 1.6167 0.5254 0.2009 0.036 Uiso calc 1
C C41 1.7260(6) 0.5683(4) 0.1412(2) 0.0311(13) Uani d 1
H H41 1.7977 0.5952 0.1592 0.037 Uiso calc 1
C C42 1.2961(5) 0.4386(3) -0.0851(2) 0.0190(10) Uani d 1
C C43 1.4001(5) 0.4286(3) 0.18511(19) 0.0174(10) Uani d 1
C C44 1.2894(5) 0.4536(3) 0.2097(2) 0.0218(11) Uani d 1
H H44 1.2267 0.4882 0.1915 0.026 Uiso calc 1
C C45 1.2721(5) 0.4276(3) 0.2608(2) 0.0207(11) Uani d 1
H H45 1.1967 0.4462 0.2771 0.025 Uiso calc 1
N N46 1.3541(4) 0.3781(3) 0.28868(17) 0.0190(9) Uani d 1
C C47 1.4625(5) 0.3557(3) 0.2655(2) 0.0224(11) Uani d 1
H H47 1.5246 0.3223 0.2850 0.027 Uiso calc 1
C C48 1.4877(5) 0.3794(3) 0.2142(2) 0.0211(11) Uani d 1
H H48 1.5653 0.3617 0.1992 0.025 Uiso calc 1
N N49 1.4106(4) 0.4815(3) -0.07523(16) 0.0169(9) Uani d 1
N N50 1.3443(4) 0.4413(3) 0.03592(16) 0.0174(9) Uani d 1
O O51 1.5961(4) 0.3889(2) -0.00144(15) 0.0263(8) Uani d 1
C C52 1.5754(8) 0.3290(4) -0.0402(3) 0.053(2) Uani d 1
H H52A 1.4828 0.3155 -0.0440 0.080 Uiso calc 1
H H52B 1.6247 0.2784 -0.0304 0.080 Uiso calc 1
H H52C 1.6040 0.3506 -0.0739 0.080 Uiso calc 1
Cu Cu2 1.85333(7) 0.62527(6) 0.26033(3) 0.0407(2) Uani d 1
Cl Cl1 1.74574(15) 0.73684(12) 0.25157(8) 0.0466(4) Uani d 1
Cl Cl2 1.95335(15) 0.51048(11) 0.26176(8) 0.0450(4) Uani d 1

loop_
_atom_site_aniso_label
_atom_site_aniso_U_11
_atom_site_aniso_U_22
_atom_site_aniso_U_33
_atom_site_aniso_U_12
_atom_site_aniso_U_13
_atom_site_aniso_U_23
Sn1 0.0098(2) 0.0161(2) 0.0077(2) -0.00263(16) 0.00339(16) -0.00134(17)
Sn2 0.0147(2) 0.0169(2) 0.0103(2) -0.00555(17) -0.00201(17) -0.00054(18)
Cu1 0.0118(3) 0.0231(3) 0.0099(3) -0.0063(2) 0.0011(2) 0.0018(2)
O1 0.0223(18) 0.0211(18) 0.022(2) 0.0007(14) -0.0008(16) 0.0048(15)
C2 0.057(4) 0.037(3) 0.034(4) 0.024(3) 0.014(3) 0.007(3)
N3 0.0134(18) 0.020(2) 0.009(2) -0.0050(15) 0.0052(15) -0.0032(16)
N4 0.0131(18) 0.019(2) 0.009(2) -0.0039(15) 0.0041(15) -0.0034(16)
C5 0.017(2) 0.023(2) 0.006(2) -0.0013(19) 0.0036(19) -0.0049(19)
C6 0.026(3) 0.034(3) 0.008(2) -0.009(2) 0.008(2) -0.005(2)
C7 0.021(2) 0.034(3) 0.013(3) -0.006(2) 0.008(2) -0.004(2)
C8 0.014(2) 0.020(2) 0.012(2) -0.0005(18) 0.0054(19) 0.0002(19)
C9 0.012(2) 0.017(2) 0.012(2) -0.0014(17) 0.0051(18) 0.0003(19)
C10 0.014(2) 0.016(2) 0.011(2) -0.0020(17) 0.0024(19) 0.0014(18)
C11 0.016(2) 0.021(2) 0.017(3) -0.0042(19) 0.002(2) -0.001(2)
C12 0.015(2) 0.025(2) 0.013(2) -0.0057(19) 0.0032(19) -0.004(2)
C13 0.011(2) 0.017(2) 0.012(2) -0.0025(17) 0.0003(18) -0.0039(19)
C14 0.019(2) 0.021(2) 0.007(2) -0.0030(19) 0.0007(19) -0.0008(19)
C15 0.016(2) 0.018(2) 0.010(2) -0.0030(18) 0.0052(19) 0.0001(19)
C16 0.019(2) 0.019(2) 0.013(2) 0.0018(19) 0.004(2) 0.000(2)
C17 0.016(2) 0.018(2) 0.018(3) 0.0028(18) -0.003(2) 0.000(2)
N18 0.0168(19) 0.024(2) 0.011(2) 0.0029(17) -0.0010(16) -0.0056(17)
C19 0.013(2) 0.028(3) 0.018(3) 0.0042(19) 0.001(2) -0.008(2)
C20 0.018(2) 0.032(3) 0.013(3) 0.000(2) -0.001(2) -0.003(2)
C21 0.014(2) 0.017(2) 0.010(2) -0.0039(17) 0.0036(18) -0.0032(18)
C22 0.018(2) 0.022(2) 0.016(3) 0.0002(19) 0.005(2) 0.011(2)
C23 0.011(2) 0.025(3) 0.021(3) 0.0029(19) 0.002(2) 0.004(2)
N24 0.0150(19) 0.019(2) 0.009(2) -0.0030(15) 0.0036(16) -0.0015(16)
C25 0.021(2) 0.020(2) 0.013(2) -0.0007(19) 0.005(2) 0.006(2)
C26 0.013(2) 0.024(2) 0.015(3) 0.0037(18) 0.0042(19) 0.007(2)
N27 0.0142(19) 0.018(2) 0.017(2) -0.0045(16) -0.0008(16) 0.0022(17)
C28 0.022(2) 0.013(2) 0.018(3) -0.0047(18) -0.003(2) 0.0022(19)
C29 0.016(2) 0.025(3) 0.019(3) -0.001(2) -0.007(2) 0.001(2)
C30 0.020(2) 0.019(2) 0.010(2) -0.0040(19) -0.0015(19) 0.0057(19)
C31 0.030(3) 0.018(3) 0.046(4) -0.004(2) -0.011(3) 0.000(3)
C32 0.023(3) 0.018(3) 0.046(4) 0.003(2) -0.016(3) -0.004(2)
C33 0.018(2) 0.019(2) 0.017(3) -0.0051(19) -0.001(2) 0.001(2)
C34 0.016(2) 0.021(2) 0.014(3) -0.0036(18) -0.003(2) 0.000(2)
C35 0.017(2) 0.022(2) 0.024(3) -0.0037(19) 0.000(2) 0.000(2)
C36 0.022(2) 0.023(2) 0.015(3) -0.004(2) -0.001(2) 0.005(2)
C37 0.016(2) 0.020(2) 0.013(2) -0.0024(19) -0.0012(19) -0.0011(19)
C38 0.023(2) 0.023(3) 0.012(3) -0.005(2) 0.000(2) 0.000(2)
C39 0.023(3) 0.023(2) 0.014(3) -0.007(2) -0.003(2) 0.000(2)
C40 0.033(3) 0.044(3) 0.014(3) -0.017(3) -0.002(2) -0.001(2)
C41 0.033(3) 0.040(3) 0.019(3) -0.019(3) -0.008(2) -0.002(3)
C42 0.022(2) 0.020(2) 0.014(3) -0.010(2) -0.005(2) 0.000(2)
C43 0.022(2) 0.019(2) 0.011(2) -0.0071(19) 0.003(2) -0.0018(19)
C44 0.026(3) 0.018(2) 0.022(3) 0.004(2) 0.001(2) 0.003(2)
C45 0.022(2) 0.019(2) 0.021(3) 0.003(2) 0.005(2) -0.002(2)
N46 0.019(2) 0.023(2) 0.016(2) 0.0020(17) 0.0039(17) 0.0005(17)
C47 0.021(2) 0.028(3) 0.018(3) -0.001(2) 0.003(2) 0.003(2)
C48 0.017(2) 0.033(3) 0.014(3) -0.003(2) 0.007(2) -0.001(2)
N49 0.019(2) 0.020(2) 0.011(2) -0.0075(16) -0.0023(17) 0.0014(16)
N50 0.0169(19) 0.022(2) 0.012(2) -0.0063(16) -0.0024(17) -0.0001(17)
O51 0.029(2) 0.0251(19) 0.023(2) 0.0025(16) -0.0081(17) -0.0041(16)
C52 0.067(5) 0.037(4) 0.055(5) 0.018(3) -0.007(4) -0.014(3)
Cu2 0.0279(4) 0.0577(5) 0.0364(5) -0.0080(4) -0.0005(3) 0.0040(4)
Cl1 0.0303(8) 0.0598(11) 0.0488(10) -0.0091(7) -0.0062(7) 0.0070(8)
Cl2 0.0239(7) 0.0563(10) 0.0549(11) -0.0021(7) 0.0040(7) 0.0077(8)

loop_
_atom_type_symbol
_atom_type_description
_atom_type_scat_dispersion_real
_atom_type_scat_dispersion_imag
_atom_type_scat_source
C C 0.0033 0.0016 'International Tables Vol C Tables 4.2.6.8 and 6.1.1.4'
N N 0.0061 0.0033 'International Tables Vol C Tables 4.2.6.8 and 6.1.1.4'
O O 0.0106 0.0060 'International Tables Vol C Tables 4.2.6.8 and 6.1.1.4'
Sn Sn -0.6537 1.4246 'International Tables Vol C Tables 4.2.6.8 and 6.1.1.4'
Cu Cu 0.3201 1.2651 'International Tables Vol C Tables 4.2.6.8 and 6.1.1.4'
Cl Cl 0.1484 0.1585 'International Tables Vol C Tables 4.2.6.8 and 6.1.1.4'
H H 0.0000 0.0000 'International Tables Vol C Tables 4.2.6.8 and 6.1.1.4'

loop_
_geom_angle_atom_site_label_1
_geom_angle_atom_site_label_2
_geom_angle_atom_site_label_3
_geom_angle_site_symmetry_1
_geom_angle_site_symmetry_3
_geom_angle
_geom_angle_publ_flag
O1 Sn1 O1 . 3 180.0 ?
O1 Sn1 N3 . . 87.70(15) ?
O1 Sn1 N3 3 . 92.30(15) ?
O1 Sn1 N3 . 3 92.30(15) ?
O1 Sn1 N3 3 3 87.70(15) ?
N3 Sn1 N3 . 3 180.0 ?
O1 Sn1 N4 . . 91.60(15) ?
O1 Sn1 N4 3 . 88.40(15) ?
N3 Sn1 N4 . . 90.15(15) ?
N3 Sn1 N4 3 . 89.85(15) ?
O1 Sn1 N4 . 3 88.40(15) ?
O1 Sn1 N4 3 3 91.59(15) ?
N3 Sn1 N4 . 3 89.85(15) ?
N3 Sn1 N4 3 3 90.15(15) ?
N4 Sn1 N4 . 3 180.0 ?
O51 Sn2 O51 . 3_865 180.0 ?
O51 Sn2 N49 . . 92.94(16) ?
O51 Sn2 N49 3_865 . 87.06(16) ?
O51 Sn2 N49 . 3_865 87.06(16) ?
O51 Sn2 N49 3_865 3_865 92.95(16) ?
N49 Sn2 N49 . 3_865 180.0 ?
O51 Sn2 N50 . . 90.30(16) ?
O51 Sn2 N50 3_865 . 89.71(16) ?
N49 Sn2 N50 . . 91.22(15) ?
N49 Sn2 N50 3_865 . 88.78(15) ?
O51 Sn2 N50 . 3_865 89.70(16) ?
O51 Sn2 N50 3_865 3_865 90.30(16) ?
N49 Sn2 N50 . 3_865 88.78(15) ?
N49 Sn2 N50 3_865 3_865 91.22(15) ?
N50 Sn2 N50 . 3_865 180.0 ?
N24 Cu1 N27 . . 120.13(17) yes
N24 Cu1 N18 . 2_554 111.32(16) yes
N27 Cu1 N18 . 2_554 112.20(16) yes
N24 Cu1 N46 . 4_565 111.10(16) yes
N27 Cu1 N46 . 4_565 108.98(16) yes
N18 Cu1 N46 2_554 4_565 88.65(17) yes
C2 O1 Sn1 . . 124.4(4) ?
C8 N3 C5 . . 108.9(4) ?
C8 N3 Sn1 . . 125.4(3) ?
C5 N3 Sn1 . . 125.7(3) ?
C10 N4 C13 . . 109.1(4) ?
C10 N4 Sn1 . . 125.1(3) ?
C13 N4 Sn1 . . 125.6(3) ?
N3 C5 C14 . . 125.7(4) ?
N3 C5 C6 . . 107.9(4) ?
C14 C5 C6 . . 126.5(4) ?
C7 C6 C5 . . 107.7(4) ?
C6 C7 C8 . . 107.8(4) ?
N3 C8 C9 . . 125.5(4) ?
N3 C8 C7 . . 107.7(4) ?
C9 C8 C7 . . 126.7(4) ?
C10 C9 C8 . . 127.7(4) ?
C10 C9 C21 . . 116.4(4) ?
C8 C9 C21 . . 115.9(4) ?
N4 C10 C9 . . 126.2(4) ?
N4 C10 C11 . . 107.4(4) ?
C9 C10 C11 . . 126.4(4) ?
C12 C11 C10 . . 107.9(4) ?
C11 C12 C13 . . 107.7(4) ?
N4 C13 C14 . 3 125.4(4) ?
N4 C13 C12 . . 107.8(4) ?
C14 C13 C12 3 . 126.7(4) ?
C5 C14 C13 . 3 127.5(4) ?
C5 C14 C15 . . 115.2(4) ?
C13 C14 C15 3 . 117.2(4) ?
C20 C15 C16 . . 118.2(4) ?
C20 C15 C14 . . 120.5(4) ?
C16 C15 C14 . . 121.3(4) ?
C17 C16 C15 . . 118.7(4) ?
N18 C17 C16 . . 123.7(4) ?
C17 N18 C19 . . 117.0(4) ?
C17 N18 Cu1 . 2_544 121.1(3) ?
C19 N18 Cu1 . 2_544 121.6(3) ?
N18 C19 C20 . . 123.0(5) ?
C19 C20 C15 . . 119.3(5) ?
C26 C21 C22 . . 117.0(4) ?
C26 C21 C9 . . 121.0(4) ?
C22 C21 C9 . . 121.9(4) ?
C23 C22 C21 . . 120.0(4) ?
N24 C23 C22 . . 122.7(4) ?
C25 N24 C23 . . 116.8(4) ?
C25 N24 Cu1 . . 121.6(3) ?
C23 N24 Cu1 . . 121.5(3) ?
N24 C25 C26 . . 123.9(4) ?
C25 C26 C21 . . 119.5(4) ?
C28 N27 C32 . . 117.4(4) ?
C28 N27 Cu1 . . 119.0(3) ?
C32 N27 Cu1 . . 123.5(3) ?
N27 C28 C29 . . 122.9(4) ?
C30 C29 C28 . . 119.7(5) ?
C29 C30 C31 . . 117.7(5) ?
C29 C30 C33 . . 120.4(4) ?
C31 C30 C33 . . 121.8(4) ?
C30 C31 C32 . . 119.0(5) ?
N27 C32 C31 . . 123.1(5) ?
C34 C33 C42 . . 128.5(4) ?
C34 C33 C30 . . 117.8(4) ?
C42 C33 C30 . . 113.6(4) ?
N50 C34 C33 . . 125.4(4) ?
N50 C34 C35 . . 107.9(4) ?
C33 C34 C35 . . 126.7(4) ?
C36 C35 C34 . . 107.9(4) ?
C35 C36 C37 . . 107.5(5) ?
N50 C37 C38 . . 125.2(4) ?
N50 C37 C36 . . 108.0(4) ?
C38 C37 C36 . . 126.8(5) ?
C37 C38 C39 . . 126.4(5) ?
C37 C38 C43 . . 117.7(4) ?
C39 C38 C43 . . 115.8(4) ?
N49 C39 C38 3_865 . 125.9(4) ?
N49 C39 C40 3_865 . 108.0(4) ?
C38 C39 C40 . . 126.1(5) ?
C41 C40 C39 . . 107.8(5) ?
C40 C41 C42 . 3_865 107.9(5) ?
N49 C42 C33 . . 125.7(4) ?
N49 C42 C41 . 3_865 107.8(4) ?
C33 C42 C41 . 3_865 126.4(4) ?
C48 C43 C44 . . 117.1(5) ?
C48 C43 C38 . . 120.8(5) ?
C44 C43 C38 . . 122.1(5) ?
C45 C44 C43 . . 119.1(5) ?
N46 C45 C44 . . 124.2(5) ?
C45 N46 C47 . . 116.6(4) ?
C45 N46 Cu1 . 4_666 113.4(3) ?
C47 N46 Cu1 . 4_666 117.7(3) ?
N46 C47 C48 . . 122.7(5) ?
C43 C48 C47 . . 120.1(5) ?
C39 N49 C42 3_865 . 108.4(4) ?
C39 N49 Sn2 3_865 . 126.9(3) ?
C42 N49 Sn2 . . 124.5(3) ?
C37 N50 C34 . . 108.7(4) ?
C37 N50 Sn2 . . 126.7(3) ?
C34 N50 Sn2 . . 124.5(3) ?
C52 O51 Sn2 . . 124.2(4) ?
Cl2 Cu2 Cl1 . . 174.45(8) ?

loop_
_geom_bond_atom_site_label_1
_geom_bond_atom_site_label_2
_geom_bond_site_symmetry_2
_geom_bond_distance
_geom_bond_publ_flag
Sn1 O1 . 2.019(3) ?
Sn1 O1 3 2.019(3) ?
Sn1 N3 . 2.103(4) ?
Sn1 N3 3 2.103(4) ?
Sn1 N4 . 2.112(4) ?
Sn1 N4 3 2.112(4) ?
Sn2 O51 . 2.035(4) ?
Sn2 O51 3_865 2.035(4) ?
Sn2 N49 . 2.089(4) ?
Sn2 N49 3_865 2.089(4) ?
Sn2 N50 . 2.112(4) ?
Sn2 N50 3_865 2.112(4) ?
Cu1 N24 . 1.989(4) yes
Cu1 N27 . 1.994(4) yes
Cu1 N18 2_554 2.074(4) yes
Cu1 N46 4_565 2.124(4) yes
O1 C2 . 1.368(7) ?
N3 C8 . 1.372(6) ?
N3 C5 . 1.374(6) ?
N4 C10 . 1.363(6) ?
N4 C13 . 1.371(6) ?
C5 C14 . 1.409(7) ?
C5 C6 . 1.441(7) ?
C6 C7 . 1.355(7) ?
C7 C8 . 1.445(7) ?
C8 C9 . 1.409(7) ?
C9 C10 . 1.402(7) ?
C9 C21 . 1.500(6) ?
C10 C11 . 1.453(6) ?
C11 C12 . 1.340(7) ?
C12 C13 . 1.442(6) ?
C13 C14 3 1.413(7) ?
C14 C13 3 1.413(7) ?
C14 C15 . 1.496(6) ?
C15 C20 . 1.389(7) ?
C15 C16 . 1.396(7) ?
C16 C17 . 1.382(7) ?
C17 N18 . 1.340(6) ?
N18 C19 . 1.357(6) ?
N18 Cu1 2_544 2.074(4) ?
C19 C20 . 1.379(7) ?
C21 C26 . 1.390(7) ?
C21 C22 . 1.390(7) ?
C22 C23 . 1.383(7) ?
C23 N24 . 1.350(6) ?
N24 C25 . 1.337(6) ?
C25 C26 . 1.375(7) ?
N27 C28 . 1.327(6) ?
N27 C32 . 1.342(7) ?
C28 C29 . 1.385(7) ?
C29 C30 . 1.379(7) ?
C30 C31 . 1.384(7) ?
C30 C33 . 1.498(6) ?
C31 C32 . 1.387(7) ?
C33 C34 . 1.392(7) ?
C33 C42 . 1.420(7) ?
C34 N50 . 1.383(6) ?
C34 C35 . 1.436(7) ?
C35 C36 . 1.363(7) ?
C36 C37 . 1.445(7) ?
C37 N50 . 1.374(6) ?
C37 C38 . 1.407(7) ?
C38 C39 . 1.417(7) ?
C38 C43 . 1.498(7) ?
C39 N49 3_865 1.366(7) ?
C39 C40 . 1.434(7) ?
C40 C41 . 1.347(8) ?
C41 C42 3_865 1.429(7) ?
C42 N49 . 1.377(6) ?
C42 C41 3_865 1.429(7) ?
C43 C48 . 1.380(7) ?
C43 C44 . 1.391(7) ?
C44 C45 . 1.380(7) ?
C45 N46 . 1.332(6) ?
N46 C47 . 1.342(7) ?
N46 Cu1 4_666 2.124(4) ?
C47 C48 . 1.391(7) ?
N49 C39 3_865 1.366(7) ?
O51 C52 . 1.379(8) ?
Cu2 Cl2 . 2.104(2) ?
Cu2 Cl1 . 2.105(2) ?

loop_
_platon_squeeze_void_nr
_platon_squeeze_void_average_x
_platon_squeeze_void_average_y
_platon_squeeze_void_average_z
_platon_squeeze_void_volume
_platon_squeeze_void_count_electrons
_platon_squeeze_void_content
1 0.232 0.213 0.610 123 35 ' '
2 0.267 0.713 0.890 123 34 ' '
3 0.732 0.287 0.110 123 36 ' '
4 0.767 0.787 0.390 123 34 ' '

_cod_database_fobs_code 2020059
